data_7238540
loop_
_publ_author_name
'Yang, Guang-Sheng'
'Li, Mei-Na'
'Li, Shun-Li'
'Lan, Ya-Qian'
'He, Wen-Wen'
'Wang, Xin-Long'
'Qin, Jun-Sheng'
'Su, Zhong-Min'

_publ_section_title
;
 Controllable synthesis of microporous, nanotubular and mesocage-like
 metal--organic frameworks by adjusting the reactant ratio and modulated
 luminescence properties of Alq3@MOF composites
;
_journal_issue 34
_journal_name_full 'Journal of Materials Chemistry'
_journal_page_first 17947
_journal_paper_doi 10.1039/c2jm32990e
_journal_volume 22
_journal_year 2012
_chemical_formula_moiety 'C17 H24 N14 O2 Zn'
_chemical_formula_sum 'C17 H24 N14 O2 Zn'
_chemical_formula_weight 521.87
_space_group_IT_number 136
_space_group_name_Hall '-P 4n 2n'
_space_group_name_H-M_alt 'P 42/m n m'
_symmetry_cell_setting tetagonal
_symmetry_space_group_name_H-M 'P 42/m n m'
_atom_sites_solution_hydrogens geom
_atom_sites_solution_primary direct
_atom_sites_solution_secondary difmap
_audit_creation_method SHELXL-97
_cell_angle_alpha 90.000
_cell_angle_beta 90.000
_cell_angle_gamma 90.000
_cell_formula_units_Z 4
_cell_length_a 15.605(3)
_cell_length_b 15.605(4)
_cell_length_c 13.601(4)
_cell_measurement_temperature 293(2)
_cell_measurement_theta_max 30.85
_cell_measurement_theta_min 1.52
_cell_volume 3312.1(14)
_computing_cell_refinement 'SAINT (Bruker, 1999)'
_computing_data_collection 'SMART (Bruker, 1997)'
_computing_data_reduction SAINT
_computing_structure_refinement 'SHELXL-97 (Sheldrick, 1997)'
_computing_structure_solution 'SHELXS-97 (Sheldrick, 1997)'
_diffrn_ambient_temperature 293(2)
_diffrn_measured_fraction_theta_full 0.999
_diffrn_measured_fraction_theta_max 0.998
_diffrn_radiation_monochromator graphite
_diffrn_radiation_source 'fine-focus sealed tube'
_diffrn_radiation_type MoK\a
_diffrn_radiation_wavelength 0.71069
_diffrn_reflns_av_R_equivalents 0.0839
_diffrn_reflns_av_sigmaI/netI 0.0476
_diffrn_reflns_limit_h_max 16
_diffrn_reflns_limit_h_min -18
_diffrn_reflns_limit_k_max 18
_diffrn_reflns_limit_k_min -18
_diffrn_reflns_limit_l_max 9
_diffrn_reflns_limit_l_min -16
_diffrn_reflns_number 15841
_diffrn_reflns_theta_full 25.00
_diffrn_reflns_theta_max 25.06
_diffrn_reflns_theta_min 1.85
_exptl_absorpt_coefficient_mu 0.774
_exptl_absorpt_correction_T_max 0.9227
_exptl_absorpt_correction_T_min 0.8458
_exptl_absorpt_correction_type multi-scan
_exptl_absorpt_process_details 'SADABS (Sheldrick, 1996)'
_exptl_crystal_density_diffrn 1.047
_exptl_crystal_density_method 'not measured'
_exptl_crystal_F_000 1080
_exptl_crystal_size_max 0.28
_exptl_crystal_size_mid 0.25
_exptl_crystal_size_min 0.22
_refine_diff_density_max 0.564
_refine_diff_density_min -0.462
_refine_diff_density_rms 0.064
_refine_ls_extinction_method none
_refine_ls_goodness_of_fit_ref 0.971
_refine_ls_hydrogen_treatment constr
_refine_ls_matrix_type full
_refine_ls_number_parameters 68
_refine_ls_number_reflns 1628
_refine_ls_number_restraints 0
_refine_ls_restrained_S_all 0.971
_refine_ls_R_factor_all 0.0829
_refine_ls_R_factor_gt 0.0523
_refine_ls_shift/su_max 0.000
_refine_ls_shift/su_mean 0.000
_refine_ls_structure_factor_coef Fsqd
_refine_ls_weighting_details 'calc w=1/[\s^2^(Fo^2^)+(0.0913P)^2^+0.0000P] where P=(Fo^2^+2Fc^2^)/3'
_refine_ls_weighting_scheme calc
_refine_ls_wR_factor_gt 0.1418
_refine_ls_wR_factor_ref 0.1498
_reflns_number_gt 1006
_reflns_number_total 1628
_reflns_threshold_expression >2sigma(I)
_cod_data_source_file c2jm32990e.txt
_cod_data_source_block IFMC-6
_cod_original_cell_volume 3312.1(13)
_cod_original_sg_symbol_H-M p42/mnm
_cod_database_code 7238540

loop_
_symmetry_equiv_pos_as_xyz
'x, y, z'
'-x, -y, z'
'x+1/2, -y+1/2, -z+1/2'
'-x+1/2, y+1/2, -z+1/2'
'-y, -x, -z'
'y, x, -z'
'y+1/2, -x+1/2, z+1/2'
'-y+1/2, x+1/2, z+1/2'
'-x, -y, -z'
'x, y, -z'
'-x-1/2, y-1/2, z-1/2'
'x-1/2, -y-1/2, z-1/2'
'y, x, z'
'-y, -x, z'
'-y-1/2, x-1/2, -z-1/2'
'y-1/2, -x-1/2, -z-1/2'

loop_
_atom_site_label
_atom_site_type_symbol
_atom_site_fract_x
_atom_site_fract_y
_atom_site_fract_z
_atom_site_U_iso_or_equiv
_atom_site_adp_type
_atom_site_occupancy
_atom_site_symmetry_multiplicity
_atom_site_calc_flag
_atom_site_refinement_flags
C5 C 0.8388(3) 0.1612(3) 0.5000 0.0540(19) Uani 1 4 d S
C4 C 0.7715(3) 0.2285(3) 0.5000 0.060(2) Uani 1 4 d S
C3 C 0.7410(2) 0.2590(2) 0.5883(3) 0.0631(15) Uani 1 2 d S
H11 H 0.7621 0.2379 0.6475 0.076 Uiso 1 2 calc SR
C2 C 0.6782(2) 0.3218(2) 0.5873(4) 0.0653(16) Uani 1 2 d S
C1 C 0.6478(3) 0.3522(3) 0.5000 0.063(2) Uani 1 4 d S
H9 H 0.6056 0.3944 0.5000 0.076 Uiso 1 4 calc SR
N2 N 0.92883(16) 0.07117(16) 0.4514(2) 0.0457(10) Uani 1 2 d S
N1 N 0.87171(18) 0.12829(18) 0.4184(3) 0.0550(11) Uani 1 2 d S
Zn1 Zn 1.0000 0.0000 0.35876(5) 0.0377(3) Uani 1 4 d S
N4 N 1.07620(19) 0.07620(19) 0.2865(3) 0.0580(12) Uani 1 2 d S
N3 N 1.08556(17) 0.08556(17) 0.1909(3) 0.0556(12) Uani 1 2 d S
N6 N 1.1720(3) 0.1720(3) 0.2685(4) 0.207(5) Uani 1 2 d S
N5 N 1.1256(3) 0.1256(3) 0.3324(4) 0.180(5) Uani 1 2 d S
C6 C 1.1442(3) 0.1442(3) 0.1822(5) 0.0687(16) Uiso 1 2 d S

loop_
_atom_site_aniso_label
_atom_site_aniso_U_11
_atom_site_aniso_U_22
_atom_site_aniso_U_33
_atom_site_aniso_U_23
_atom_site_aniso_U_13
_atom_site_aniso_U_12
C5 0.061(3) 0.061(3) 0.040(4) 0.000 0.000 0.023(4)
C4 0.067(3) 0.067(3) 0.047(4) 0.000 0.000 0.030(4)
C3 0.080(2) 0.080(2) 0.029(3) -0.0001(18) 0.0001(18) 0.033(3)
C2 0.083(3) 0.083(3) 0.030(3) -0.0048(17) 0.0048(17) 0.043(3)
C1 0.075(4) 0.075(4) 0.039(4) 0.000 0.000 0.044(4)
N2 0.0533(14) 0.0533(14) 0.0305(17) 0.0016(13) -0.0016(13) 0.008(2)
N1 0.0675(18) 0.0675(18) 0.030(2) 0.0023(14) -0.0023(14) 0.028(2)
Zn1 0.0457(3) 0.0457(3) 0.0217(4) 0.000 0.000 0.0007(4)
N4 0.0722(19) 0.0722(19) 0.030(2) 0.0013(14) 0.0013(14) -0.029(3)
N3 0.0679(19) 0.0679(19) 0.031(2) 0.0011(14) 0.0011(14) -0.029(2)
N6 0.293(8) 0.293(8) 0.036(3) 0.001(2) 0.001(2) -0.249(9)
N5 0.251(7) 0.251(7) 0.040(3) 0.004(2) 0.004(2) -0.196(8)

loop_
_atom_type_symbol
_atom_type_description
_atom_type_scat_dispersion_real
_atom_type_scat_dispersion_imag
_atom_type_scat_source
C C 0.0033 0.0016 'International Tables Vol C Tables 4.2.6.8 and 6.1.1.4'
H H 0.0000 0.0000 'International Tables Vol C Tables 4.2.6.8 and 6.1.1.4'
N N 0.0061 0.0033 'International Tables Vol C Tables 4.2.6.8 and 6.1.1.4'
O O 0.0106 0.0060 'International Tables Vol C Tables 4.2.6.8 and 6.1.1.4'
Zn Zn 0.2839 1.4301 'International Tables Vol C Tables 4.2.6.8 and 6.1.1.4'

loop_
_geom_angle_atom_site_label_1
_geom_angle_atom_site_label_2
_geom_angle_atom_site_label_3
_geom_angle
_geom_angle_site_symmetry_1
_geom_angle_site_symmetry_3
N1 C5 N1 113.6(6) 10_556 .
N1 C5 C4 123.2(3) 10_556 .
N1 C5 C4 123.2(3) . .
C3 C4 C3 121.4(6) . 10_556
C3 C4 C5 119.3(3) . .
C3 C4 C5 119.3(3) 10_556 .
C4 C3 C2 118.8(5) . .
C4 C3 H11 120.6 . .
C2 C3 H11 120.6 . .
C1 C2 C3 120.0(5) . .
C1 C2 C6 120.3(5) . 12_566
C3 C2 C6 119.6(5) . 12_566
C2 C1 C2 121.0(7) 10_556 .
C2 C1 H9 119.5 10_556 .
C2 C1 H9 119.5 . .
N2 N2 N1 109.6(2) 10_556 .
N2 N2 Zn1 128.75(10) 10_556 .
N1 N2 Zn1 121.6(3) . .
C5 N1 N2 103.6(4) . .
N4 Zn1 N4 119.4(2) 2_755 .
N4 Zn1 N2 108.40(8) 2_755 2_755
N4 Zn1 N2 108.40(8) . 2_755
N4 Zn1 N2 108.40(8) 2_755 .
N4 Zn1 N2 108.40(8) . .
N2 Zn1 N2 102.5(2) 2_755 .
N5 N4 N3 110.7(4) . .
N5 N4 Zn1 119.9(3) . .
N3 N4 Zn1 129.3(3) . .
C6 N3 N4 104.2(5) . .
C6 N6 N5 102.7(5) . .
N4 N5 N6 109.9(5) . .
N3 C6 N6 112.4(6) . .
N3 C6 C2 125.4(6) . 12_665
N6 C6 C2 122.2(5) . 12_665

loop_
_geom_bond_atom_site_label_1
_geom_bond_atom_site_label_2
_geom_bond_distance
_geom_bond_site_symmetry_2
C5 N1 1.327(5) 10_556
C5 N1 1.327(5) .
C5 C4 1.484(9) .
C4 C3 1.377(5) .
C4 C3 1.377(5) 10_556
C3 C2 1.386(7) .
C3 H11 0.9300 .
C2 C1 1.365(6) .
C2 C6 1.493(7) 12_566
C1 C2 1.365(6) 10_556
C1 H9 0.9300 .
N2 N2 1.321(6) 10_556
N2 N1 1.338(5) .
N2 Zn1 2.014(3) .
Zn1 N4 1.948(4) 2_755
Zn1 N4 1.948(4) .
Zn1 N2 2.014(3) 2_755
N4 N5 1.257(6) .
N4 N3 1.317(5) .
N3 C6 1.300(7) .
N6 C6 1.325(7) .
N6 N5 1.343(7) .
C6 C2 1.493(7) 12_665

loop_
_geom_torsion_atom_site_label_1
_geom_torsion_atom_site_label_2
_geom_torsion_atom_site_label_3
_geom_torsion_atom_site_label_4
_geom_torsion
_geom_torsion_site_symmetry_1
_geom_torsion_site_symmetry_4
N1 C5 C4 C3 0.000(2) 10_556 .
N1 C5 C4 C3 180.000(1) . .
N1 C5 C4 C3 180.0 10_556 10_556
N1 C5 C4 C3 0.000(2) . 10_556
C3 C4 C3 C2 0.000(2) 10_556 .
C5 C4 C3 C2 180.000(1) . .
C4 C3 C2 C1 0.000(2) . .
C4 C3 C2 C6 180.000(1) . 12_566
C3 C2 C1 C2 0.000(3) . 10_556
C6 C2 C1 C2 180.000(2) 12_566 10_556
N1 C5 N1 N2 0.000(1) 10_556 .
C4 C5 N1 N2 180.000(1) . .
N2 N2 N1 C5 0.0 10_556 .
Zn1 N2 N1 C5 180.0 . .
N2 N2 Zn1 N4 114.50(11) 10_556 2_755
N1 N2 Zn1 N4 -65.50(11) . 2_755
N2 N2 Zn1 N4 -114.50(11) 10_556 .
N1 N2 Zn1 N4 65.50(11) . .
N2 N2 Zn1 N2 0.0 10_556 2_755
N1 N2 Zn1 N2 180.0 . 2_755
N4 Zn1 N4 N5 180.0 2_755 .
N2 Zn1 N4 N5 -55.28(10) 2_755 .
N2 Zn1 N4 N5 55.28(10) . .
N4 Zn1 N4 N3 0.000(2) 2_755 .
N2 Zn1 N4 N3 124.72(10) 2_755 .
N2 Zn1 N4 N3 -124.72(10) . .
N5 N4 N3 C6 0.0 . .
Zn1 N4 N3 C6 180.000(1) . .
N3 N4 N5 N6 0.0 . .
Zn1 N4 N5 N6 180.000(1) . .
C6 N6 N5 N4 0.0 . .
N4 N3 C6 N6 0.0 . .
N4 N3 C6 C2 180.000(1) . 12_665
N5 N6 C6 N3 0.0 . .
N5 N6 C6 C2 180.000(1) . 12_665
